data_4337736
loop_
_publ_author_name
'K\"a\&s, Martina'
'Hohenberger, Johannes'
'Adelhardt, Mario'
'Zolnhofer, Eva M.'
'Mossin, Susanne'
'Heinemann, Frank W.'
'Sutter, J\"org'
'Meyer, Karsten'

_publ_section_title
;
 Synthesis and characterization of divalent manganese, iron, and cobalt
 complexes in tripodal phenolate/n-heterocyclic carbene ligand
 environments.
;
_journal_issue 5
_journal_name_full 'Inorganic chemistry'
_journal_page_first 2460
_journal_page_last 2470
_journal_paper_doi 10.1021/ic4024053
_journal_volume 53
_journal_year 2014
_chemical_formula_moiety 'C50 H61 Fe N3 O2, 1.84(C4 H8 O), 0.46(C4 H10 O)'
_chemical_formula_sum 'C59.2 H80.31 Fe N3 O4.3'
_chemical_formula_weight 958.63
_chemical_name_systematic
; 
 ? 
;
_space_group_IT_number 15
_symmetry_cell_setting monoclinic
_symmetry_space_group_name_Hall '-C 2yc'
_symmetry_space_group_name_H-M 'C 1 2/c 1'
_atom_sites_solution_hydrogens geom
_atom_sites_solution_primary direct
_atom_sites_solution_secondary difmap
_audit_creation_method SHELXL-97
_cell_angle_alpha 90.00
_cell_angle_beta 109.178(2)
_cell_angle_gamma 90.00
_cell_formula_units_Z 8
_cell_length_a 28.968(2)
_cell_length_b 21.6574(18)
_cell_length_c 18.0292(14)
_cell_measurement_reflns_used 9587
_cell_measurement_temperature 120(2)
_cell_measurement_theta_max 23.81
_cell_measurement_theta_min 2.37
_cell_volume 10683.3(14)
_computing_cell_refinement 'Bruker SAINT'
_computing_data_collection 'Bruker APEX2'
_computing_data_reduction 'Bruker SAINT'
_computing_molecular_graphics 'SHELXTL 6.12 (Bruker AXS, 2002)'
_computing_publication_material 'SHELXTL 6.12 (Bruker AXS, 2002)'
_computing_structure_refinement 'SHELXTL 6.12 (Bruker AXS, 2002)'
_computing_structure_solution 'SHELXTL 6.12 (Bruker AXS, 2002)'
_diffrn_ambient_temperature 120(2)
_diffrn_detector_area_resol_mean 83.33
_diffrn_measured_fraction_theta_full 0.999
_diffrn_measured_fraction_theta_max 0.999
_diffrn_measurement_device_type 'Bruker Kappa APEX II'
_diffrn_measurement_method '\f and \w scans'
_diffrn_radiation_monochromator 'Quazar focussing montel optics'
_diffrn_radiation_source 'ImuS micro-focus tube'
_diffrn_radiation_type MoK\a
_diffrn_radiation_wavelength 0.71073
_diffrn_reflns_av_R_equivalents 0.0949
_diffrn_reflns_av_sigmaI/netI 0.0565
_diffrn_reflns_limit_h_max 35
_diffrn_reflns_limit_h_min -35
_diffrn_reflns_limit_k_max 26
_diffrn_reflns_limit_k_min -26
_diffrn_reflns_limit_l_max 22
_diffrn_reflns_limit_l_min -22
_diffrn_reflns_number 79425
_diffrn_reflns_theta_full 26.02
_diffrn_reflns_theta_max 26.02
_diffrn_reflns_theta_min 2.23
_exptl_absorpt_coefficient_mu 0.331
_exptl_absorpt_correction_T_max 0.746
_exptl_absorpt_correction_T_min 0.640
_exptl_absorpt_correction_type multi-scan
_exptl_absorpt_process_details 'SADABS, Bruker-AXS, 2008'
_exptl_crystal_colour colorless
_exptl_crystal_density_diffrn 1.192
_exptl_crystal_density_method 'not measured'
_exptl_crystal_description platelet
_exptl_crystal_F_000 4135
_exptl_crystal_size_max 0.21
_exptl_crystal_size_mid 0.08
_exptl_crystal_size_min 0.04
_refine_diff_density_max 1.117
_refine_diff_density_min -0.689
_refine_diff_density_rms 0.095
_refine_ls_extinction_method none
_refine_ls_goodness_of_fit_ref 1.602
_refine_ls_hydrogen_treatment constr
_refine_ls_matrix_type full
_refine_ls_number_parameters 719
_refine_ls_number_reflns 10521
_refine_ls_number_restraints 209
_refine_ls_restrained_S_all 1.620
_refine_ls_R_factor_all 0.1081
_refine_ls_R_factor_gt 0.0694
_refine_ls_shift/su_max 0.000
_refine_ls_shift/su_mean 0.000
_refine_ls_structure_factor_coef Fsqd
_refine_ls_weighting_details 'calc w=1/[\s^2^(Fo^2^)+(0.0750P)^2^+2.7340P] where P=(Fo^2^+2Fc^2^)/3'
_refine_ls_weighting_scheme calc
_refine_ls_wR_factor_gt 0.1955
_refine_ls_wR_factor_ref 0.2101
_reflns_number_gt 7177
_reflns_number_total 10521
_reflns_threshold_expression >2sigma(I)
_cod_data_source_file ic4024053_si_002.cif
_cod_data_source_block jh1206
_cod_original_cell_volume 10683.3(15)
_cod_original_sg_symbol_Hall -C2yc
_cod_original_sg_symbol_H-M C2/c
_cod_original_formula_sum 'C59.20 H80.31 Fe N3 O4.30'
_cod_database_code 4337736

loop_
_symmetry_equiv_pos_as_xyz
'x, y, z'
'-x, y, -z+1/2'
'x+1/2, y+1/2, z'
'-x+1/2, y+1/2, -z+1/2'
'-x, -y, -z'
'x, -y, z-1/2'
'-x+1/2, -y+1/2, -z'
'x+1/2, -y+1/2, z-1/2'

loop_
_atom_site_label
_atom_site_type_symbol
_atom_site_fract_x
_atom_site_fract_y
_atom_site_fract_z
_atom_site_U_iso_or_equiv
_atom_site_adp_type
_atom_site_occupancy
_atom_site_symmetry_multiplicity
_atom_site_calc_flag
_atom_site_refinement_flags
_atom_site_disorder_assembly
_atom_site_disorder_group
Fe1 Fe 0.229850(19) 0.09091(2) 0.46302(3) 0.02253(17) Uani 1 1 d . . .
O1 O 0.22036(9) 0.01993(12) 0.51977(16) 0.0276(6) Uani 1 1 d . . .
O2 O 0.19574(9) 0.16484(11) 0.47169(15) 0.0251(6) Uani 1 1 d . . .
N1 N 0.29894(11) 0.11705(14) 0.54909(18) 0.0236(7) Uani 1 1 d . . .
N2 N 0.30220(11) 0.10943(14) 0.37538(19) 0.0252(7) Uani 1 1 d . . .
N3 N 0.23787(11) 0.06886(15) 0.29457(18) 0.0256(7) Uani 1 1 d . . .
C1 C 0.34141(13) 0.11095(18) 0.5213(2) 0.0264(9) Uani 1 1 d . . .
H1A H 0.3480 0.0665 0.5170 0.032 Uiso 1 1 calc R . .
H1B H 0.3704 0.1288 0.5616 0.032 Uiso 1 1 calc R . .
C2 C 0.33572(14) 0.14170(19) 0.4429(2) 0.0283(9) Uani 1 1 d . . .
H2A H 0.3238 0.1844 0.4439 0.034 Uiso 1 1 calc R . .
H2B H 0.3682 0.1442 0.4361 0.034 Uiso 1 1 calc R . .
C3 C 0.25687(13) 0.08918(17) 0.3705(2) 0.0254(8) Uani 1 1 d . . .
C4 C 0.31112(14) 0.10197(18) 0.3054(2) 0.0295(9) Uani 1 1 d . . .
H4A H 0.3402 0.1128 0.2952 0.035 Uiso 1 1 calc R . .
C5 C 0.27075(15) 0.07646(18) 0.2542(2) 0.0307(9) Uani 1 1 d . . .
H5A H 0.2658 0.0658 0.2010 0.037 Uiso 1 1 calc R . .
C6 C 0.30638(15) 0.07585(17) 0.6188(2) 0.0276(9) Uani 1 1 d . . .
H6A H 0.2814 0.0858 0.6434 0.033 Uiso 1 1 calc R . .
H6B H 0.3388 0.0847 0.6577 0.033 Uiso 1 1 calc R . .
C7 C 0.30339(13) 0.00777(17) 0.5994(2) 0.0242(8) Uani 1 1 d . . .
C8 C 0.25810(13) -0.01777(17) 0.5531(2) 0.0241(8) Uani 1 1 d . . .
C9 C 0.25325(14) -0.08307(17) 0.5456(2) 0.0247(8) Uani 1 1 d . . .
C10 C 0.29507(14) -0.11831(18) 0.5796(2) 0.0278(9) Uani 1 1 d . . .
H10A H 0.2924 -0.1619 0.5732 0.033 Uiso 1 1 calc R . .
C11 C 0.34041(14) -0.09397(18) 0.6223(2) 0.0295(9) Uani 1 1 d . . .
C12 C 0.34375(14) -0.03076(18) 0.6328(2) 0.0291(9) Uani 1 1 d . . .
H12A H 0.3740 -0.0130 0.6633 0.035 Uiso 1 1 calc R . .
C13 C 0.29282(14) 0.18267(18) 0.5712(2) 0.0276(9) Uani 1 1 d . . .
H13A H 0.2896 0.2096 0.5254 0.033 Uiso 1 1 calc R . .
H13B H 0.3227 0.1955 0.6139 0.033 Uiso 1 1 calc R . .
C14 C 0.24890(14) 0.19249(17) 0.5979(2) 0.0259(8) Uani 1 1 d . . .
C15 C 0.20136(13) 0.18231(16) 0.5459(2) 0.0237(8) Uani 1 1 d . . .
C16 C 0.16054(14) 0.19100(17) 0.5715(2) 0.0246(8) Uani 1 1 d . . .
C17 C 0.16962(15) 0.21244(17) 0.6484(2) 0.0281(9) Uani 1 1 d . . .
H17A H 0.1426 0.2191 0.6662 0.034 Uiso 1 1 calc R . .
C18 C 0.21656(15) 0.22442(17) 0.6999(2) 0.0286(9) Uani 1 1 d . . .
C19 C 0.25529(14) 0.21348(17) 0.6742(2) 0.0274(9) Uani 1 1 d . . .
H19A H 0.2875 0.2203 0.7091 0.033 Uiso 1 1 calc R . .
C20 C 0.18909(13) 0.04479(18) 0.2624(2) 0.0247(8) Uani 1 1 d . . .
C21 C 0.18242(14) -0.01758(18) 0.2437(2) 0.0286(9) Uani 1 1 d . . .
C22 C 0.13496(15) -0.04000(19) 0.2165(2) 0.0321(9) Uani 1 1 d . . .
H22A H 0.1297 -0.0825 0.2032 0.038 Uiso 1 1 calc R . .
C23 C 0.09462(15) -0.00188(19) 0.2081(2) 0.0322(9) Uani 1 1 d . . .
C24 C 0.10302(14) 0.0610(2) 0.2244(2) 0.0317(9) Uani 1 1 d . . .
H24A H 0.0758 0.0877 0.2165 0.038 Uiso 1 1 calc R . .
C25 C 0.14999(14) 0.08571(18) 0.2517(2) 0.0281(9) Uani 1 1 d . . .
C26 C 0.22467(16) -0.0602(2) 0.2519(3) 0.0421(11) Uani 1 1 d . . .
H26A H 0.2123 -0.1016 0.2337 0.063 Uiso 1 1 calc R . .
H26B H 0.2453 -0.0623 0.3072 0.063 Uiso 1 1 calc R . .
H26C H 0.2440 -0.0447 0.2203 0.063 Uiso 1 1 calc R . .
C27 C 0.04341(15) -0.0277(2) 0.1841(3) 0.0466(12) Uani 1 1 d . . .
H27A H 0.0442 -0.0720 0.1735 0.070 Uiso 1 1 calc R . .
H27B H 0.0229 -0.0065 0.1367 0.070 Uiso 1 1 calc R . .
H27C H 0.0298 -0.0213 0.2267 0.070 Uiso 1 1 calc R . .
C28 C 0.15676(15) 0.15381(18) 0.2661(2) 0.0333(10) Uani 1 1 d . . .
H28A H 0.1263 0.1753 0.2380 0.050 Uiso 1 1 calc R . .
H28B H 0.1829 0.1686 0.2473 0.050 Uiso 1 1 calc R . .
H28C H 0.1655 0.1621 0.3225 0.050 Uiso 1 1 calc R . .
C29 C 0.20268(13) -0.11250(17) 0.5083(2) 0.0250(8) Uani 1 1 d . . .
C30 C 0.11970(15) -0.1228(2) 0.5262(3) 0.0379(11) Uani 1 1 d . . .
H30A H 0.0998 -0.1102 0.5596 0.045 Uiso 1 1 calc R . .
C31 C 0.15423(15) -0.21230(19) 0.4747(3) 0.0343(10) Uani 1 1 d . . .
H31A H 0.1571 -0.2583 0.4747 0.041 Uiso 1 1 calc R . .
C32 C 0.12574(15) -0.1195(2) 0.3910(3) 0.0360(10) Uani 1 1 d . . .
H32A H 0.1095 -0.1048 0.3360 0.043 Uiso 1 1 calc R . .
C33 C 0.17081(14) -0.09484(19) 0.5591(2) 0.0301(9) Uani 1 1 d . . .
H33A H 0.1867 -0.1097 0.6135 0.036 Uiso 1 1 calc R . .
H33B H 0.1682 -0.0493 0.5608 0.036 Uiso 1 1 calc R . .
C34 C 0.17714(14) -0.09142(19) 0.4231(2) 0.0299(9) Uani 1 1 d . . .
H34A H 0.1748 -0.0458 0.4212 0.036 Uiso 1 1 calc R . .
H34B H 0.1967 -0.1045 0.3899 0.036 Uiso 1 1 calc R . .
C35 C 0.12349(16) -0.1931(2) 0.5253(3) 0.0390(11) Uani 1 1 d . . .
H35A H 0.1388 -0.2086 0.5796 0.047 Uiso 1 1 calc R . .
H35B H 0.0904 -0.2114 0.5039 0.047 Uiso 1 1 calc R . .
C36 C 0.12881(15) -0.1897(2) 0.3912(3) 0.0365(10) Uani 1 1 d . . .
H36A H 0.1474 -0.2033 0.3567 0.044 Uiso 1 1 calc R . .
H36B H 0.0955 -0.2075 0.3707 0.044 Uiso 1 1 calc R . .
C37 C 0.20527(14) -0.18364(18) 0.5076(2) 0.0297(9) Uani 1 1 d . . .
H37A H 0.2253 -0.1968 0.4752 0.036 Uiso 1 1 calc R . .
H37B H 0.2214 -0.1988 0.5618 0.036 Uiso 1 1 calc R . .
C38 C 0.09537(15) -0.0992(2) 0.4422(3) 0.0402(11) Uani 1 1 d . . .
H38A H 0.0932 -0.0535 0.4424 0.048 Uiso 1 1 calc R . .
H38B H 0.0618 -0.1160 0.4206 0.048 Uiso 1 1 calc R . .
C39 C 0.38365(15) -0.1358(2) 0.6575(3) 0.0396(11) Uani 1 1 d . . .
H39A H 0.4114 -0.1114 0.6901 0.059 Uiso 1 1 calc R . .
H39B H 0.3925 -0.1559 0.6154 0.059 Uiso 1 1 calc R . .
H39C H 0.3752 -0.1672 0.6900 0.059 Uiso 1 1 calc R . .
C40 C 0.10889(14) 0.17688(18) 0.5174(2) 0.0269(9) Uani 1 1 d . . .
C41 C 0.04477(15) 0.2023(2) 0.3863(3) 0.0403(11) Uani 1 1 d . . .
H41A H 0.0373 0.2290 0.3385 0.048 Uiso 1 1 calc R . .
C42 C 0.01832(15) 0.1726(2) 0.5005(3) 0.0416(11) Uani 1 1 d . . .
H42A H -0.0061 0.1800 0.5278 0.050 Uiso 1 1 calc R . .
C43 C 0.05382(15) 0.0934(2) 0.4350(3) 0.0383(10) Uani 1 1 d . . .
H43A H 0.0526 0.0491 0.4188 0.046 Uiso 1 1 calc R . .
C44 C 0.09552(14) 0.21849(19) 0.4433(2) 0.0319(9) Uani 1 1 d . . .
H44A H 0.0960 0.2623 0.4592 0.038 Uiso 1 1 calc R . .
H44B H 0.1202 0.2130 0.4167 0.038 Uiso 1 1 calc R . .
C45 C 0.10508(14) 0.10861(18) 0.4926(3) 0.0318(9) Uani 1 1 d . . .
H45A H 0.1120 0.0821 0.5397 0.038 Uiso 1 1 calc R . .
H45B H 0.1299 0.0995 0.4673 0.038 Uiso 1 1 calc R . .
C46 C 0.00606(16) 0.2137(2) 0.4276(3) 0.0445(12) Uani 1 1 d . . .
H46A H 0.0065 0.2577 0.4429 0.053 Uiso 1 1 calc R . .
H46B H -0.0270 0.2038 0.3913 0.053 Uiso 1 1 calc R . .
C47 C 0.01560(16) 0.1052(2) 0.4751(3) 0.0448(12) Uani 1 1 d . . .
H47A H -0.0174 0.0959 0.4382 0.054 Uiso 1 1 calc R . .
H47B H 0.0218 0.0779 0.5214 0.054 Uiso 1 1 calc R . .
C48 C 0.06973(15) 0.1881(2) 0.5570(3) 0.0371(10) Uani 1 1 d . . .
H48A H 0.0770 0.1621 0.6046 0.045 Uiso 1 1 calc R . .
H48B H 0.0707 0.2319 0.5732 0.045 Uiso 1 1 calc R . .
C49 C 0.04350(15) 0.1348(2) 0.3627(3) 0.0397(11) Uani 1 1 d . . .
H49A H 0.0683 0.1273 0.3369 0.048 Uiso 1 1 calc R . .
H49B H 0.0110 0.1247 0.3247 0.048 Uiso 1 1 calc R . .
C50 C 0.22440(16) 0.2472(2) 0.7825(2) 0.0358(10) Uani 1 1 d . . .
H50A H 0.2537 0.2731 0.7998 0.054 Uiso 1 1 calc R . .
H50B H 0.2285 0.2118 0.8180 0.054 Uiso 1 1 calc R . .
H50C H 0.1960 0.2715 0.7833 0.054 Uiso 1 1 calc R . .
O100 O 0.5000 0.8038(4) 0.7500 0.165(4) Uani 1 2 d S . .
C101 C 0.5104(3) 0.7701(4) 0.6927(5) 0.103(3) Uani 1 1 d . . .
H10B H 0.5418 0.7837 0.6874 0.123 Uiso 1 1 calc R . .
H10C H 0.4843 0.7756 0.6415 0.123 Uiso 1 1 calc R . .
C102 C 0.5135(3) 0.7023(4) 0.7184(5) 0.118(3) Uani 1 1 d . . .
H10D H 0.5479 0.6889 0.7418 0.141 Uiso 1 1 calc R . .
H10E H 0.4967 0.6750 0.6736 0.141 Uiso 1 1 calc R . .
O200 O 0.56271(18) 0.8991(3) 0.6189(4) 0.0792(19) Uani 0.733(6) 1 d PDU A 1
C201 C 0.5318(3) 0.9377(5) 0.6512(6) 0.094(3) Uani 0.733(6) 1 d PDU A 1
H20A H 0.5230 0.9145 0.6919 0.113 Uiso 0.733(6) 1 calc PR A 1
H20B H 0.5499 0.9753 0.6758 0.113 Uiso 0.733(6) 1 calc PR A 1
C202 C 0.4898(3) 0.9540(5) 0.5903(6) 0.094(3) Uani 0.733(6) 1 d PDU A 1
H20C H 0.4949 0.9925 0.5645 0.113 Uiso 0.733(6) 1 calc PR A 1
H20D H 0.4618 0.9596 0.6096 0.113 Uiso 0.733(6) 1 calc PR A 1
C203 C 0.4821(3) 0.9033(5) 0.5383(6) 0.093(3) Uani 0.733(6) 1 d PDU A 1
H20E H 0.4628 0.9154 0.4840 0.112 Uiso 0.733(6) 1 calc PR A 1
H20F H 0.4652 0.8690 0.5553 0.112 Uiso 0.733(6) 1 calc PR A 1
C204 C 0.5327(3) 0.8857(5) 0.5441(5) 0.086(3) Uani 0.733(6) 1 d PDU A 1
H20G H 0.5343 0.8411 0.5332 0.103 Uiso 0.733(6) 1 calc PR A 1
H20H H 0.5432 0.9092 0.5052 0.103 Uiso 0.733(6) 1 calc PR A 1
O300 O 0.3477(5) 0.9403(7) 0.4246(11) 0.072(3) Uani 0.438(9) 1 d PDU B 2
C301 C 0.3695(5) 0.9603(6) 0.3644(8) 0.067(3) Uani 0.438(9) 1 d PDU B 2
H30B H 0.3436 0.9730 0.3156 0.081 Uiso 0.438(9) 1 calc PR B 2
H30C H 0.3918 0.9957 0.3841 0.081 Uiso 0.438(9) 1 calc PR B 2
C302 C 0.3956(6) 0.9094(6) 0.3497(13) 0.058(3) Uani 0.438(9) 1 d PDU B 2
H30D H 0.3952 0.9113 0.2946 0.070 Uiso 0.438(9) 1 calc PR B 2
H30E H 0.4301 0.9121 0.3842 0.070 Uiso 0.438(9) 1 calc PR B 2
C303 C 0.3779(5) 0.8571(6) 0.3612(10) 0.073(3) Uani 0.438(9) 1 d PDU B 2
H30F H 0.4040 0.8289 0.3922 0.088 Uiso 0.438(9) 1 calc PR B 2
H30G H 0.3595 0.8370 0.3108 0.088 Uiso 0.438(9) 1 calc PR B 2
C304 C 0.3439(7) 0.8750(8) 0.4069(16) 0.075(4) Uani 0.438(9) 1 d PDU B 2
H30H H 0.3098 0.8647 0.3755 0.090 Uiso 0.438(9) 1 calc PR B 2
H30I H 0.3527 0.8510 0.4564 0.090 Uiso 0.438(9) 1 calc PR B 2
O310 O 0.3418(7) 0.9424(12) 0.417(2) 0.037(5) Uani 0.171(7) 1 d PDU C 3
C311 C 0.3940(7) 0.9576(9) 0.4590(14) 0.035(4) Uani 0.171(7) 1 d PDU C 3
H31B H 0.4014 0.9997 0.4445 0.041 Uiso 0.171(7) 1 calc PR C 3
H31C H 0.4006 0.9564 0.5165 0.041 Uiso 0.171(7) 1 calc PR C 3
C312 C 0.4232(7) 0.9139(8) 0.4374(14) 0.030(4) Uani 0.171(7) 1 d PDU C 3
H31D H 0.4269 0.9251 0.3865 0.036 Uiso 0.171(7) 1 calc PR C 3
H31E H 0.4560 0.9117 0.4777 0.036 Uiso 0.171(7) 1 calc PR C 3
C313 C 0.3997(8) 0.8590(8) 0.4319(16) 0.035(4) Uani 0.171(7) 1 d PDU C 3
H31F H 0.4065 0.8393 0.4839 0.042 Uiso 0.171(7) 1 calc PR C 3
H31G H 0.4086 0.8302 0.3961 0.042 Uiso 0.171(7) 1 calc PR C 3
C314 C 0.3474(8) 0.8793(13) 0.398(3) 0.038(5) Uani 0.171(7) 1 d PDU C 3
H31H H 0.3360 0.8740 0.3406 0.046 Uiso 0.171(7) 1 calc PR C 3
H31I H 0.3268 0.8529 0.4198 0.046 Uiso 0.171(7) 1 calc PR C 3
C401 C 0.5004(7) 0.8769(9) 0.3122(11) 0.121(6) Uani 0.457(8) 1 d PDU D 4
H40A H 0.5244 0.8462 0.3087 0.182 Uiso 0.457(8) 1 calc PR D 4
H40B H 0.5086 0.8912 0.3666 0.182 Uiso 0.457(8) 1 calc PR D 4
H40C H 0.5006 0.9120 0.2781 0.182 Uiso 0.457(8) 1 calc PR D 4
C402 C 0.4474(7) 0.8465(10) 0.2849(13) 0.139(5) Uani 0.457(8) 1 d PDU D 4
H40D H 0.4537 0.8049 0.2675 0.167 Uiso 0.457(8) 1 calc PR D 4
H40E H 0.4304 0.8692 0.2358 0.167 Uiso 0.457(8) 1 calc PR D 4
O403 O 0.4028(5) 0.8332(7) 0.3212(9) 0.143(4) Uani 0.457(8) 1 d PDU D 4
C404 C 0.3923(12) 0.8952(10) 0.351(2) 0.123(5) Uani 0.457(8) 1 d PDU D 4
H40F H 0.3816 0.9264 0.3083 0.148 Uiso 0.457(8) 1 calc PR D 4
H40G H 0.4202 0.9111 0.3945 0.148 Uiso 0.457(8) 1 calc PR D 4
C405 C 0.3499(10) 0.8721(13) 0.3777(16) 0.133(7) Uani 0.457(8) 1 d PDU D 4
H40H H 0.3335 0.9075 0.3919 0.200 Uiso 0.457(8) 1 calc PR D 4
H40I H 0.3629 0.8451 0.4235 0.200 Uiso 0.457(8) 1 calc PR D 4
H40J H 0.3265 0.8491 0.3350 0.200 Uiso 0.457(8) 1 calc PR D 4

loop_
_atom_site_aniso_label
_atom_site_aniso_U_11
_atom_site_aniso_U_22
_atom_site_aniso_U_33
_atom_site_aniso_U_23
_atom_site_aniso_U_13
_atom_site_aniso_U_12
Fe1 0.0232(3) 0.0242(3) 0.0215(3) 0.0006(2) 0.0092(2) -0.0006(2)
O1 0.0237(13) 0.0283(14) 0.0321(16) 0.0054(12) 0.0110(12) 0.0023(11)
O2 0.0268(14) 0.0286(14) 0.0214(14) -0.0017(11) 0.0101(12) 0.0008(11)
N1 0.0258(17) 0.0267(16) 0.0206(17) 0.0012(13) 0.0108(14) -0.0007(13)
N2 0.0294(17) 0.0265(17) 0.0233(17) -0.0002(14) 0.0134(15) -0.0027(13)
N3 0.0260(17) 0.0315(17) 0.0214(17) -0.0015(14) 0.0106(15) 0.0013(14)
C1 0.0218(19) 0.031(2) 0.027(2) 0.0000(17) 0.0088(17) -0.0038(16)
C2 0.024(2) 0.036(2) 0.026(2) 0.0017(18) 0.0081(17) -0.0072(17)
C3 0.028(2) 0.025(2) 0.024(2) 0.0005(16) 0.0098(17) 0.0012(16)
C4 0.029(2) 0.037(2) 0.027(2) 0.0023(18) 0.0157(19) -0.0020(17)
C5 0.035(2) 0.037(2) 0.024(2) 0.0006(18) 0.0148(19) 0.0011(18)
C6 0.030(2) 0.032(2) 0.020(2) 0.0012(16) 0.0073(17) -0.0016(16)
C7 0.027(2) 0.027(2) 0.022(2) 0.0033(16) 0.0121(17) 0.0004(16)
C8 0.0236(19) 0.031(2) 0.022(2) 0.0029(16) 0.0127(17) 0.0024(16)
C9 0.0269(19) 0.030(2) 0.021(2) 0.0014(16) 0.0136(17) -0.0001(16)
C10 0.035(2) 0.026(2) 0.026(2) 0.0033(17) 0.0151(19) 0.0031(17)
C11 0.032(2) 0.032(2) 0.028(2) 0.0036(18) 0.0138(18) 0.0041(18)
C12 0.029(2) 0.035(2) 0.024(2) 0.0048(17) 0.0112(18) -0.0007(17)
C13 0.027(2) 0.028(2) 0.028(2) -0.0004(17) 0.0092(18) -0.0030(16)
C14 0.032(2) 0.0216(19) 0.026(2) 0.0003(16) 0.0118(18) -0.0033(16)
C15 0.030(2) 0.0198(19) 0.021(2) 0.0010(15) 0.0082(17) 0.0013(15)
C16 0.030(2) 0.0232(19) 0.022(2) 0.0025(16) 0.0101(17) 0.0019(15)
C17 0.039(2) 0.023(2) 0.029(2) 0.0009(17) 0.0202(19) 0.0005(17)
C18 0.041(2) 0.024(2) 0.023(2) -0.0007(16) 0.0132(19) -0.0014(17)
C19 0.033(2) 0.024(2) 0.024(2) -0.0017(16) 0.0079(18) -0.0047(16)
C20 0.027(2) 0.032(2) 0.0177(19) -0.0017(16) 0.0098(17) -0.0006(16)
C21 0.034(2) 0.033(2) 0.022(2) -0.0011(17) 0.0136(18) 0.0012(17)
C22 0.038(2) 0.032(2) 0.029(2) -0.0060(18) 0.015(2) -0.0063(18)
C23 0.035(2) 0.040(2) 0.023(2) -0.0043(18) 0.0113(19) -0.0056(18)
C24 0.027(2) 0.044(3) 0.024(2) -0.0025(19) 0.0088(18) 0.0039(18)
C25 0.032(2) 0.035(2) 0.019(2) -0.0009(17) 0.0109(17) 0.0022(17)
C26 0.044(3) 0.035(2) 0.056(3) -0.002(2) 0.028(2) 0.005(2)
C27 0.034(2) 0.059(3) 0.048(3) -0.012(2) 0.015(2) -0.010(2)
C28 0.036(2) 0.031(2) 0.032(2) -0.0025(18) 0.010(2) 0.0010(18)
C29 0.025(2) 0.0266(19) 0.026(2) 0.0015(16) 0.0118(17) 0.0025(16)
C30 0.028(2) 0.044(3) 0.049(3) -0.006(2) 0.022(2) -0.0060(19)
C31 0.036(2) 0.026(2) 0.042(3) 0.0017(19) 0.014(2) -0.0026(17)
C32 0.034(2) 0.038(2) 0.030(2) 0.0058(19) 0.002(2) -0.0061(19)
C33 0.031(2) 0.033(2) 0.033(2) -0.0029(18) 0.0195(19) -0.0025(17)
C34 0.029(2) 0.034(2) 0.027(2) 0.0017(18) 0.0094(18) -0.0043(17)
C35 0.036(2) 0.039(2) 0.044(3) 0.007(2) 0.017(2) -0.0092(19)
C36 0.032(2) 0.038(2) 0.038(3) -0.005(2) 0.010(2) -0.0045(19)
C37 0.031(2) 0.028(2) 0.032(2) -0.0001(17) 0.0118(19) -0.0002(17)
C38 0.025(2) 0.032(2) 0.061(3) -0.002(2) 0.012(2) -0.0005(18)
C39 0.029(2) 0.039(2) 0.047(3) 0.000(2) 0.007(2) 0.0033(19)
C40 0.026(2) 0.035(2) 0.024(2) 0.0011(17) 0.0131(17) 0.0016(16)
C41 0.029(2) 0.060(3) 0.031(2) 0.010(2) 0.009(2) 0.003(2)
C42 0.027(2) 0.069(3) 0.033(3) 0.000(2) 0.016(2) 0.004(2)
C43 0.030(2) 0.042(3) 0.043(3) -0.008(2) 0.012(2) -0.0069(19)
C44 0.032(2) 0.036(2) 0.028(2) 0.0041(18) 0.0105(19) 0.0025(18)
C45 0.029(2) 0.031(2) 0.036(2) -0.0007(18) 0.0111(19) -0.0016(17)
C46 0.034(2) 0.059(3) 0.041(3) 0.000(2) 0.012(2) 0.010(2)
C47 0.031(2) 0.059(3) 0.045(3) 0.003(2) 0.012(2) -0.009(2)
C48 0.032(2) 0.054(3) 0.030(2) -0.002(2) 0.016(2) 0.002(2)
C49 0.022(2) 0.063(3) 0.034(3) -0.009(2) 0.0087(19) -0.003(2)
C50 0.048(3) 0.034(2) 0.028(2) -0.0042(19) 0.016(2) -0.003(2)
O100 0.218(11) 0.095(7) 0.230(12) 0.000 0.138(10) 0.000
C101 0.115(6) 0.096(6) 0.105(6) -0.030(5) 0.047(5) -0.010(5)
C102 0.115(7) 0.130(8) 0.091(6) -0.012(5) 0.012(5) 0.029(6)
O200 0.043(3) 0.106(4) 0.078(4) -0.003(3) 0.006(3) 0.005(3)
C201 0.078(5) 0.116(6) 0.076(5) -0.010(5) 0.008(4) 0.029(5)
C202 0.082(5) 0.112(6) 0.090(6) 0.007(5) 0.030(5) 0.027(5)
C203 0.073(5) 0.111(6) 0.082(6) 0.005(5) 0.008(5) 0.011(5)
C204 0.066(5) 0.108(6) 0.074(5) -0.005(5) 0.010(4) 0.016(4)
O300 0.068(5) 0.077(5) 0.076(6) 0.001(4) 0.029(4) 0.013(4)
C301 0.055(5) 0.072(5) 0.078(6) 0.008(5) 0.026(4) 0.009(4)
C302 0.041(5) 0.078(6) 0.067(6) -0.001(5) 0.032(4) 0.022(4)
C303 0.062(5) 0.090(6) 0.073(6) -0.009(5) 0.030(5) 0.025(4)
C304 0.072(5) 0.084(6) 0.074(6) -0.001(5) 0.028(5) 0.021(5)
O310 0.038(5) 0.036(5) 0.036(5) -0.002(3) 0.011(3) 0.000(3)
C311 0.034(5) 0.034(5) 0.036(5) -0.003(3) 0.012(3) 0.000(3)
C312 0.029(5) 0.031(5) 0.034(5) -0.001(3) 0.016(3) -0.001(3)
C313 0.035(5) 0.034(5) 0.036(5) 0.000(3) 0.012(3) 0.001(3)
C314 0.040(5) 0.036(5) 0.037(5) -0.001(3) 0.010(3) 0.003(3)
C401 0.143(8) 0.109(8) 0.111(8) -0.003(6) 0.041(6) 0.024(6)
C402 0.139(6) 0.135(6) 0.139(6) -0.006(4) 0.042(4) 0.012(4)
O403 0.142(5) 0.139(5) 0.143(5) -0.004(3) 0.040(3) 0.008(3)
C404 0.124(6) 0.125(6) 0.126(6) -0.003(4) 0.047(4) 0.010(4)
C405 0.137(9) 0.123(9) 0.137(9) -0.004(7) 0.040(7) 0.021(7)

loop_
_atom_type_symbol
_atom_type_description
_atom_type_scat_dispersion_real
_atom_type_scat_dispersion_imag
_atom_type_scat_source
C C 0.0033 0.0016 'International Tables Vol C Tables 4.2.6.8 and 6.1.1.4'
H H 0.0000 0.0000 'International Tables Vol C Tables 4.2.6.8 and 6.1.1.4'
N N 0.0061 0.0033 'International Tables Vol C Tables 4.2.6.8 and 6.1.1.4'
O O 0.0106 0.0060 'International Tables Vol C Tables 4.2.6.8 and 6.1.1.4'
Fe Fe 0.3463 0.8444 'International Tables Vol C Tables 4.2.6.8 and 6.1.1.4'

loop_
_geom_angle_atom_site_label_1
_geom_angle_atom_site_label_2
_geom_angle_atom_site_label_3
_geom_angle
_geom_angle_site_symmetry_1
_geom_angle_site_symmetry_3
O2 Fe1 O1 117.33(11) . .
O2 Fe1 C3 115.10(13) . .
O1 Fe1 C3 125.21(13) . .
O2 Fe1 N1 95.91(11) . .
O1 Fe1 N1 95.05(11) . .
C3 Fe1 N1 94.43(13) . .
C8 O1 Fe1 119.3(2) . .
C15 O2 Fe1 114.7(2) . .
C1 N1 C6 108.9(3) . .
C1 N1 C13 111.0(3) . .
C6 N1 C13 109.8(3) . .
C1 N1 Fe1 114.2(2) . .
C6 N1 Fe1 106.8(2) . .
C13 N1 Fe1 106.0(2) . .
C3 N2 C4 111.8(3) . .
C3 N2 C2 124.9(3) . .
C4 N2 C2 123.0(3) . .
C3 N3 C5 111.5(3) . .
C3 N3 C20 122.6(3) . .
C5 N3 C20 125.8(3) . .
N1 C1 C2 115.3(3) . .
N1 C1 H1A 108.4 . .
C2 C1 H1A 108.4 . .
N1 C1 H1B 108.4 . .
C2 C1 H1B 108.4 . .
H1A C1 H1B 107.5 . .
N2 C2 C1 113.8(3) . .
N2 C2 H2A 108.8 . .
C1 C2 H2A 108.8 . .
N2 C2 H2B 108.8 . .
C1 C2 H2B 108.8 . .
H2A C2 H2B 107.7 . .
N2 C3 N3 103.3(3) . .
N2 C3 Fe1 123.8(3) . .
N3 C3 Fe1 132.8(3) . .
C5 C4 N2 107.1(3) . .
C5 C4 H4A 126.4 . .
N2 C4 H4A 126.4 . .
C4 C5 N3 106.3(3) . .
C4 C5 H5A 126.9 . .
N3 C5 H5A 126.9 . .
N1 C6 C7 113.9(3) . .
N1 C6 H6A 108.8 . .
C7 C6 H6A 108.8 . .
N1 C6 H6B 108.8 . .
C7 C6 H6B 108.8 . .
H6A C6 H6B 107.7 . .
C12 C7 C8 120.1(4) . .
C12 C7 C6 120.3(3) . .
C8 C7 C6 119.3(3) . .
O1 C8 C7 119.2(3) . .
O1 C8 C9 121.5(3) . .
C7 C8 C9 119.2(3) . .
C10 C9 C8 117.3(4) . .
C10 C9 C29 122.2(3) . .
C8 C9 C29 120.3(3) . .
C11 C10 C9 124.3(4) . .
C11 C10 H10A 117.9 . .
C9 C10 H10A 117.9 . .
C12 C11 C10 117.6(4) . .
C12 C11 C39 121.8(4) . .
C10 C11 C39 120.6(4) . .
C11 C12 C7 121.4(4) . .
C11 C12 H12A 119.3 . .
C7 C12 H12A 119.3 . .
N1 C13 C14 113.7(3) . .
N1 C13 H13A 108.8 . .
C14 C13 H13A 108.8 . .
N1 C13 H13B 108.8 . .
C14 C13 H13B 108.8 . .
H13A C13 H13B 107.7 . .
C19 C14 C15 119.4(3) . .
C19 C14 C13 120.2(3) . .
C15 C14 C13 120.4(3) . .
O2 C15 C14 118.6(3) . .
O2 C15 C16 121.3(3) . .
C14 C15 C16 120.0(3) . .
C17 C16 C15 117.5(3) . .
C17 C16 C40 121.7(3) . .
C15 C16 C40 120.9(3) . .
C18 C17 C16 123.0(3) . .
C18 C17 H17A 118.5 . .
C16 C17 H17A 118.5 . .
C19 C18 C17 118.1(4) . .
C19 C18 C50 121.0(4) . .
C17 C18 C50 120.9(4) . .
C18 C19 C14 122.0(4) . .
C18 C19 H19A 119.0 . .
C14 C19 H19A 119.0 . .
C21 C20 C25 122.7(4) . .
C21 C20 N3 119.3(3) . .
C25 C20 N3 118.0(3) . .
C22 C21 C20 117.9(4) . .
C22 C21 C26 120.1(4) . .
C20 C21 C26 122.0(4) . .
C21 C22 C23 121.9(4) . .
C21 C22 H22A 119.1 . .
C23 C22 H22A 119.1 . .
C24 C23 C22 118.1(4) . .
C24 C23 C27 120.5(4) . .
C22 C23 C27 121.3(4) . .
C25 C24 C23 122.1(4) . .
C25 C24 H24A 118.9 . .
C23 C24 H24A 118.9 . .
C24 C25 C20 117.2(4) . .
C24 C25 C28 119.8(4) . .
C20 C25 C28 123.0(4) . .
C21 C26 H26A 109.5 . .
C21 C26 H26B 109.5 . .
H26A C26 H26B 109.5 . .
C21 C26 H26C 109.5 . .
H26A C26 H26C 109.5 . .
H26B C26 H26C 109.5 . .
C23 C27 H27A 109.5 . .
C23 C27 H27B 109.5 . .
H27A C27 H27B 109.5 . .
C23 C27 H27C 109.5 . .
H27A C27 H27C 109.5 . .
H27B C27 H27C 109.5 . .
C25 C28 H28A 109.5 . .
C25 C28 H28B 109.5 . .
H28A C28 H28B 109.5 . .
C25 C28 H28C 109.5 . .
H28A C28 H28C 109.5 . .
H28B C28 H28C 109.5 . .
C9 C29 C34 113.0(3) . .
C9 C29 C37 112.1(3) . .
C34 C29 C37 107.3(3) . .
C9 C29 C33 107.9(3) . .
C34 C29 C33 109.4(3) . .
C37 C29 C33 106.9(3) . .
C33 C30 C35 109.6(4) . .
C33 C30 C38 108.9(3) . .
C35 C30 C38 109.5(4) . .
C33 C30 H30A 109.6 . .
C35 C30 H30A 109.6 . .
C38 C30 H30A 109.6 . .
C36 C31 C35 108.4(3) . .
C36 C31 C37 110.2(3) . .
C35 C31 C37 109.6(3) . .
C36 C31 H31A 109.5 . .
C35 C31 H31A 109.5 . .
C37 C31 H31A 109.5 . .
C36 C32 C38 109.3(3) . .
C36 C32 C34 110.3(3) . .
C38 C32 C34 109.6(3) . .
C36 C32 H32A 109.2 . .
C38 C32 H32A 109.2 . .
C34 C32 H32A 109.2 . .
C30 C33 C29 111.3(3) . .
C30 C33 H33A 109.4 . .
C29 C33 H33A 109.4 . .
C30 C33 H33B 109.4 . .
C29 C33 H33B 109.4 . .
H33A C33 H33B 108.0 . .
C32 C34 C29 110.3(3) . .
C32 C34 H34A 109.6 . .
C29 C34 H34A 109.6 . .
C32 C34 H34B 109.6 . .
C29 C34 H34B 109.6 . .
H34A C34 H34B 108.1 . .
C31 C35 C30 109.5(3) . .
C31 C35 H35A 109.8 . .
C30 C35 H35A 109.8 . .
C31 C35 H35B 109.8 . .
C30 C35 H35B 109.8 . .
H35A C35 H35B 108.2 . .
C32 C36 C31 109.4(4) . .
C32 C36 H36A 109.8 . .
C31 C36 H36A 109.8 . .
C32 C36 H36B 109.8 . .
C31 C36 H36B 109.8 . .
H36A C36 H36B 108.2 . .
C31 C37 C29 111.4(3) . .
C31 C37 H37A 109.4 . .
C29 C37 H37A 109.4 . .
C31 C37 H37B 109.4 . .
C29 C37 H37B 109.4 . .
H37A C37 H37B 108.0 . .
C30 C38 C32 109.3(3) . .
C30 C38 H38A 109.8 . .
C32 C38 H38A 109.8 . .
C30 C38 H38B 109.8 . .
C32 C38 H38B 109.8 . .
H38A C38 H38B 108.3 . .
C11 C39 H39A 109.5 . .
C11 C39 H39B 109.5 . .
H39A C39 H39B 109.5 . .
C11 C39 H39C 109.5 . .
H39A C39 H39C 109.5 . .
H39B C39 H39C 109.5 . .
C16 C40 C45 109.9(3) . .
C16 C40 C48 112.8(3) . .
C45 C40 C48 107.0(3) . .
C16 C40 C44 110.4(3) . .
C45 C40 C44 109.5(3) . .
C48 C40 C44 107.0(3) . .
C49 C41 C44 109.7(4) . .
C49 C41 C46 109.4(4) . .
C44 C41 C46 109.0(4) . .
C49 C41 H41A 109.6 . .
C44 C41 H41A 109.6 . .
C46 C41 H41A 109.6 . .
C47 C42 C46 108.9(4) . .
C47 C42 C48 110.6(4) . .
C46 C42 C48 110.0(4) . .
C47 C42 H42A 109.1 . .
C46 C42 H42A 109.1 . .
C48 C42 H42A 109.1 . .
C47 C43 C49 109.6(4) . .
C47 C43 C45 109.5(4) . .
C49 C43 C45 108.9(3) . .
C47 C43 H43A 109.6 . .
C49 C43 H43A 109.6 . .
C45 C43 H43A 109.6 . .
C41 C44 C40 111.0(3) . .
C41 C44 H44A 109.4 . .
C40 C44 H44A 109.4 . .
C41 C44 H44B 109.4 . .
C40 C44 H44B 109.4 . .
H44A C44 H44B 108.0 . .
C40 C45 C43 111.3(3) . .
C40 C45 H45A 109.4 . .
C43 C45 H45A 109.4 . .
C40 C45 H45B 109.4 . .
C43 C45 H45B 109.4 . .
H45A C45 H45B 108.0 . .
C42 C46 C41 108.6(4) . .
C42 C46 H46A 110.0 . .
C41 C46 H46A 110.0 . .
C42 C46 H46B 110.0 . .
C41 C46 H46B 110.0 . .
H46A C46 H46B 108.4 . .
C42 C47 C43 109.2(4) . .
C42 C47 H47A 109.8 . .
C43 C47 H47A 109.8 . .
C42 C47 H47B 109.8 . .
C43 C47 H47B 109.8 . .
H47A C47 H47B 108.3 . .
C42 C48 C40 111.0(3) . .
C42 C48 H48A 109.4 . .
C40 C48 H48A 109.4 . .
C42 C48 H48B 109.4 . .
C40 C48 H48B 109.4 . .
H48A C48 H48B 108.0 . .
C41 C49 C43 110.2(4) . .
C41 C49 H49A 109.6 . .
C43 C49 H49A 109.6 . .
C41 C49 H49B 109.6 . .
C43 C49 H49B 109.6 . .
H49A C49 H49B 108.1 . .
C18 C50 H50A 109.5 . .
C18 C50 H50B 109.5 . .
H50A C50 H50B 109.5 . .
C18 C50 H50C 109.5 . .
H50A C50 H50C 109.5 . .
H50B C50 H50C 109.5 . .
C101 O100 C101 115.9(10) . 2_656
O100 C101 C102 106.7(8) . .
O100 C101 H10B 110.4 . .
C102 C101 H10B 110.4 . .
O100 C101 H10C 110.4 . .
C102 C101 H10C 110.4 . .
H10B C101 H10C 108.6 . .
C101 C102 C102 102.9(4) . 2_656
C101 C102 H10D 111.2 . .
C102 C102 H10D 111.2 2_656 .
C101 C102 H10E 111.2 . .
C102 C102 H10E 111.2 2_656 .
H10D C102 H10E 109.1 . .
C204 O200 C201 103.7(6) . .
C202 C201 O200 108.5(7) . .
C202 C201 H20A 110.0 . .
O200 C201 H20A 110.0 . .
C202 C201 H20B 110.0 . .
O200 C201 H20B 110.0 . .
H20A C201 H20B 108.4 . .
C201 C202 C203 103.6(8) . .
C201 C202 H20C 111.0 . .
C203 C202 H20C 111.0 . .
C201 C202 H20D 111.0 . .
C203 C202 H20D 111.0 . .
H20C C202 H20D 109.0 . .
C202 C203 C204 102.4(8) . .
C202 C203 H20E 111.3 . .
C204 C203 H20E 111.3 . .
C202 C203 H20F 111.3 . .
C204 C203 H20F 111.3 . .
H20E C203 H20F 109.2 . .
O200 C204 C203 107.9(7) . .
O200 C204 H20G 110.1 . .
C203 C204 H20G 110.1 . .
O200 C204 H20H 110.1 . .
C203 C204 H20H 110.1 . .
H20G C204 H20H 108.4 . .
C304 O300 C301 98.2(12) . .
C302 C301 O300 107.0(11) . .
C302 C301 H30B 110.3 . .
O300 C301 H30B 110.3 . .
C302 C301 H30C 110.3 . .
O300 C301 H30C 110.3 . .
H30B C301 H30C 108.6 . .
C303 C302 C301 113.0(12) . .
C303 C302 H30D 109.0 . .
C301 C302 H30D 109.0 . .
C303 C302 H30E 109.0 . .
C301 C302 H30E 109.0 . .
H30D C302 H30E 107.8 . .
C302 C303 C304 103.1(11) . .
C302 C303 H30F 111.1 . .
C304 C303 H30F 111.1 . .
C302 C303 H30G 111.1 . .
C304 C303 H30G 111.1 . .
H30F C303 H30G 109.1 . .
O300 C304 C303 110.6(12) . .
O300 C304 H30H 109.5 . .
C303 C304 H30H 109.5 . .
O300 C304 H30I 109.5 . .
C303 C304 H30I 109.5 . .
H30H C304 H30I 108.1 . .
C314 O310 C311 99.0(14) . .
C312 C311 O310 108.2(14) . .
C312 C311 H31B 110.1 . .
O310 C311 H31B 110.1 . .
C312 C311 H31C 110.1 . .
O310 C311 H31C 110.1 . .
H31B C311 H31C 108.4 . .
C313 C312 C311 106.2(15) . .
C313 C312 H31D 110.5 . .
C311 C312 H31D 110.5 . .
C313 C312 H31E 110.5 . .
C311 C312 H31E 110.5 . .
H31D C312 H31E 108.7 . .
C312 C313 C314 100.9(15) . .
C312 C313 H31F 111.6 . .
C314 C313 H31F 111.6 . .
C312 C313 H31G 111.6 . .
C314 C313 H31G 111.6 . .
H31F C313 H31G 109.4 . .
O310 C314 C313 111.2(16) . .
O310 C314 H31H 109.4 . .
C313 C314 H31H 109.4 . .
O310 C314 H31I 109.4 . .
C313 C314 H31I 109.4 . .
H31H C314 H31I 108.0 . .
C401 C402 O403 138.5(17) . .
C401 C402 H40D 102.5 . .
O403 C402 H40D 102.5 . .
C401 C402 H40E 102.5 . .
O403 C402 H40E 102.5 . .
H40D C402 H40E 104.9 . .
C404 O403 C402 104.9(16) . .
O403 C404 C405 95.5(18) . .
O403 C404 H40F 112.6 . .
C405 C404 H40F 112.6 . .
O403 C404 H40G 112.6 . .
C405 C404 H40G 112.6 . .
H40F C404 H40G 110.1 . .

loop_
_geom_bond_atom_site_label_1
_geom_bond_atom_site_label_2
_geom_bond_distance
_geom_bond_site_symmetry_2
Fe1 O2 1.915(2) .
Fe1 O1 1.916(3) .
Fe1 C3 2.063(4) .
Fe1 N1 2.166(3) .
O1 C8 1.338(4) .
O2 C15 1.347(4) .
N1 C1 1.478(4) .
N1 C6 1.497(5) .
N1 C13 1.502(5) .
N2 C3 1.360(5) .
N2 C4 1.378(5) .
N2 C2 1.461(5) .
N3 C3 1.370(5) .
N3 C5 1.386(5) .
N3 C20 1.437(5) .
C1 C2 1.523(5) .
C1 H1A 0.9900 .
C1 H1B 0.9900 .
C2 H2A 0.9900 .
C2 H2B 0.9900 .
C4 C5 1.347(6) .
C4 H4A 0.9500 .
C5 H5A 0.9500 .
C6 C7 1.511(5) .
C6 H6A 0.9900 .
C6 H6B 0.9900 .
C7 C12 1.401(5) .
C7 C8 1.416(5) .
C8 C9 1.423(5) .
C9 C10 1.392(5) .
C9 C29 1.535(5) .
C10 C11 1.390(6) .
C10 H10A 0.9500 .
C11 C12 1.381(5) .
C11 C39 1.506(6) .
C12 H12A 0.9500 .
C13 C14 1.516(5) .
C13 H13A 0.9900 .
C13 H13B 0.9900 .
C14 C19 1.401(5) .
C14 C15 1.406(5) .
C15 C16 1.417(5) .
C16 C17 1.402(5) .
C16 C40 1.525(5) .
C17 C18 1.396(6) .
C17 H17A 0.9500 .
C18 C19 1.368(5) .
C18 C50 1.514(5) .
C19 H19A 0.9500 .
C20 C21 1.390(5) .
C20 C25 1.401(5) .
C21 C22 1.387(5) .
C21 C26 1.501(6) .
C22 C23 1.398(6) .
C22 H22A 0.9500 .
C23 C24 1.397(6) .
C23 C27 1.510(6) .
C24 C25 1.393(5) .
C24 H24A 0.9500 .
C25 C28 1.499(5) .
C26 H26A 0.9800 .
C26 H26B 0.9800 .
C26 H26C 0.9800 .
C27 H27A 0.9800 .
C27 H27B 0.9800 .
C27 H27C 0.9800 .
C28 H28A 0.9800 .
C28 H28B 0.9800 .
C28 H28C 0.9800 .
C29 C34 1.539(5) .
C29 C37 1.543(5) .
C29 C33 1.547(5) .
C30 C33 1.527(5) .
C30 C35 1.529(6) .
C30 C38 1.532(7) .
C30 H30A 1.0000 .
C31 C36 1.523(6) .
C31 C35 1.527(6) .
C31 C37 1.532(5) .
C31 H31A 1.0000 .
C32 C36 1.522(6) .
C32 C38 1.535(6) .
C32 C34 1.535(5) .
C32 H32A 1.0000 .
C33 H33A 0.9900 .
C33 H33B 0.9900 .
C34 H34A 0.9900 .
C34 H34B 0.9900 .
C35 H35A 0.9900 .
C35 H35B 0.9900 .
C36 H36A 0.9900 .
C36 H36B 0.9900 .
C37 H37A 0.9900 .
C37 H37B 0.9900 .
C38 H38A 0.9900 .
C38 H38B 0.9900 .
C39 H39A 0.9800 .
C39 H39B 0.9800 .
C39 H39C 0.9800 .
C40 C45 1.538(5) .
C40 C48 1.544(5) .
C40 C44 1.551(5) .
C41 C49 1.520(7) .
C41 C44 1.532(6) .
C41 C46 1.556(6) .
C41 H41A 1.0000 .
C42 C47 1.524(7) .
C42 C46 1.531(6) .
C42 C48 1.540(6) .
C42 H42A 1.0000 .
C43 C47 1.529(6) .
C43 C49 1.530(6) .
C43 C45 1.542(6) .
C43 H43A 1.0000 .
C44 H44A 0.9900 .
C44 H44B 0.9900 .
C45 H45A 0.9900 .
C45 H45B 0.9900 .
C46 H46A 0.9900 .
C46 H46B 0.9900 .
C47 H47A 0.9900 .
C47 H47B 0.9900 .
C48 H48A 0.9900 .
C48 H48B 0.9900 .
C49 H49A 0.9900 .
C49 H49B 0.9900 .
C50 H50A 0.9800 .
C50 H50B 0.9800 .
C50 H50C 0.9800 .
O100 C101 1.376(8) .
O100 C101 1.376(8) 2_656
C101 C102 1.534(11) .
C101 H10B 0.9900 .
C101 H10C 0.9900 .
C102 C102 1.581(16) 2_656
C102 H10D 0.9900 .
C102 H10E 0.9900 .
O200 C204 1.374(9) .
O200 C201 1.478(10) .
C201 C202 1.390(11) .
C201 H20A 0.9900 .
C201 H20B 0.9900 .
C202 C203 1.414(12) .
C202 H20C 0.9900 .
C202 H20D 0.9900 .
C203 C204 1.485(11) .
C203 H20E 0.9900 .
C203 H20F 0.9900 .
C204 H20G 0.9900 .
C204 H20H 0.9900 .
O300 C304 1.447(14) .
O300 C301 1.489(16) .
C301 C302 1.411(14) .
C301 H30B 0.9900 .
C301 H30C 0.9900 .
C302 C303 1.287(16) .
C302 H30D 0.9900 .
C302 H30E 0.9900 .
C303 C304 1.526(16) .
C303 H30F 0.9900 .
C303 H30G 0.9900 .
C304 H30H 0.9900 .
C304 H30I 0.9900 .
O310 C314 1.430(17) .
O310 C311 1.489(18) .
C311 C312 1.407(17) .
C311 H31B 0.9900 .
C311 H31C 0.9900 .
C312 C313 1.357(18) .
C312 H31D 0.9900 .
C312 H31E 0.9900 .
C313 C314 1.501(19) .
C313 H31F 0.9900 .
C313 H31G 0.9900 .
C314 H31H 0.9900 .
C314 H31I 0.9900 .
C401 C402 1.591(16) .
C401 H40A 0.9800 .
C401 H40B 0.9800 .
C401 H40C 0.9800 .
C402 O403 1.656(16) .
C402 H40D 0.9900 .
C402 H40E 0.9900 .
O403 C404 1.510(17) .
C404 C405 1.545(18) .
C404 H40F 0.9900 .
C404 H40G 0.9900 .
C405 H40H 0.9800 .
C405 H40I 0.9800 .
C405 H40J 0.9800 .

loop_
_geom_torsion_atom_site_label_1
_geom_torsion_atom_site_label_2
_geom_torsion_atom_site_label_3
_geom_torsion_atom_site_label_4
_geom_torsion
_geom_torsion_site_symmetry_1
_geom_torsion_site_symmetry_4
O2 Fe1 O1 C8 -142.7(3) . .
C3 Fe1 O1 C8 55.7(3) . .
N1 Fe1 O1 C8 -43.4(3) . .
O1 Fe1 O2 C15 51.2(3) . .
C3 Fe1 O2 C15 -145.3(2) . .
N1 Fe1 O2 C15 -47.6(2) . .
O2 Fe1 N1 C1 -128.9(2) . .
O1 Fe1 N1 C1 113.0(2) . .
C3 Fe1 N1 C1 -13.0(3) . .
O2 Fe1 N1 C6 110.7(2) . .
O1 Fe1 N1 C6 -7.5(2) . .
C3 Fe1 N1 C6 -133.5(2) . .
O2 Fe1 N1 C13 -6.4(2) . .
O1 Fe1 N1 C13 -124.5(2) . .
C3 Fe1 N1 C13 109.5(2) . .
C6 N1 C1 C2 170.3(3) . .
C13 N1 C1 C2 -68.7(4) . .
Fe1 N1 C1 C2 51.0(4) . .
C3 N2 C2 C1 47.8(5) . .
C4 N2 C2 C1 -139.6(4) . .
N1 C1 C2 N2 -72.6(4) . .
C4 N2 C3 N3 -0.1(4) . .
C2 N2 C3 N3 173.3(3) . .
C4 N2 C3 Fe1 178.9(3) . .
C2 N2 C3 Fe1 -7.7(5) . .
C5 N3 C3 N2 0.0(4) . .
C20 N3 C3 N2 -178.1(3) . .
C5 N3 C3 Fe1 -178.8(3) . .
C20 N3 C3 Fe1 3.0(6) . .
O2 Fe1 C3 N2 90.2(3) . .
O1 Fe1 C3 N2 -107.9(3) . .
N1 Fe1 C3 N2 -8.5(3) . .
O2 Fe1 C3 N3 -91.2(4) . .
O1 Fe1 C3 N3 70.8(4) . .
N1 Fe1 C3 N3 170.2(4) . .
C3 N2 C4 C5 0.1(4) . .
C2 N2 C4 C5 -173.5(3) . .
N2 C4 C5 N3 0.0(4) . .
C3 N3 C5 C4 0.0(4) . .
C20 N3 C5 C4 178.1(4) . .
C1 N1 C6 C7 -69.3(4) . .
C13 N1 C6 C7 169.0(3) . .
Fe1 N1 C6 C7 54.5(3) . .
N1 C6 C7 C12 118.8(4) . .
N1 C6 C7 C8 -67.1(4) . .
Fe1 O1 C8 C7 48.3(4) . .
Fe1 O1 C8 C9 -134.1(3) . .
C12 C7 C8 O1 -178.1(3) . .
C6 C7 C8 O1 7.8(5) . .
C12 C7 C8 C9 4.3(5) . .
C6 C7 C8 C9 -169.8(3) . .
O1 C8 C9 C10 177.4(3) . .
C7 C8 C9 C10 -5.0(5) . .
O1 C8 C9 C29 -8.4(5) . .
C7 C8 C9 C29 169.2(3) . .
C8 C9 C10 C11 2.3(6) . .
C29 C9 C10 C11 -171.8(4) . .
C9 C10 C11 C12 1.3(6) . .
C9 C10 C11 C39 179.6(4) . .
C10 C11 C12 C7 -2.2(6) . .
C39 C11 C12 C7 179.6(4) . .
C8 C7 C12 C11 -0.6(6) . .
C6 C7 C12 C11 173.4(4) . .
C1 N1 C13 C14 178.3(3) . .
C6 N1 C13 C14 -61.3(4) . .
Fe1 N1 C13 C14 53.8(3) . .
N1 C13 C14 C19 118.4(4) . .
N1 C13 C14 C15 -63.4(5) . .
Fe1 O2 C15 C14 57.1(4) . .
Fe1 O2 C15 C16 -123.5(3) . .
C19 C14 C15 O2 177.0(3) . .
C13 C14 C15 O2 -1.2(5) . .
C19 C14 C15 C16 -2.4(5) . .
C13 C14 C15 C16 179.4(3) . .
O2 C15 C16 C17 -176.6(3) . .
C14 C15 C16 C17 2.8(5) . .
O2 C15 C16 C40 3.9(5) . .
C14 C15 C16 C40 -176.7(3) . .
C15 C16 C17 C18 -1.0(6) . .
C40 C16 C17 C18 178.5(3) . .
C16 C17 C18 C19 -1.3(6) . .
C16 C17 C18 C50 -179.7(4) . .
C17 C18 C19 C14 1.7(6) . .
C50 C18 C19 C14 -179.9(4) . .
C15 C14 C19 C18 0.1(6) . .
C13 C14 C19 C18 178.3(4) . .
C3 N3 C20 C21 -111.5(4) . .
C5 N3 C20 C21 70.6(5) . .
C3 N3 C20 C25 68.1(5) . .
C5 N3 C20 C25 -109.8(4) . .
C25 C20 C21 C22 -2.8(6) . .
N3 C20 C21 C22 176.8(3) . .
C25 C20 C21 C26 177.1(4) . .
N3 C20 C21 C26 -3.3(6) . .
C20 C21 C22 C23 -0.3(6) . .
C26 C21 C22 C23 179.9(4) . .
C21 C22 C23 C24 3.0(6) . .
C21 C22 C23 C27 -175.4(4) . .
C22 C23 C24 C25 -2.9(6) . .
C27 C23 C24 C25 175.6(4) . .
C23 C24 C25 C20 0.1(6) . .
C23 C24 C25 C28 178.3(4) . .
C21 C20 C25 C24 2.9(6) . .
N3 C20 C25 C24 -176.7(3) . .
C21 C20 C25 C28 -175.3(4) . .
N3 C20 C25 C28 5.1(5) . .
C10 C9 C29 C34 -126.0(4) . .
C8 C9 C29 C34 60.1(4) . .
C10 C9 C29 C37 -4.6(5) . .
C8 C9 C29 C37 -178.5(3) . .
C10 C9 C29 C33 112.9(4) . .
C8 C9 C29 C33 -61.0(4) . .
C35 C30 C33 C29 60.5(5) . .
C38 C30 C33 C29 -59.3(4) . .
C9 C29 C33 C30 -179.7(3) . .
C34 C29 C33 C30 57.0(4) . .
C37 C29 C33 C30 -58.9(4) . .
C36 C32 C34 C29 -60.9(4) . .
C38 C32 C34 C29 59.4(4) . .
C9 C29 C34 C32 -176.8(3) . .
C37 C29 C34 C32 59.2(4) . .
C33 C29 C34 C32 -56.5(4) . .
C36 C31 C35 C30 -61.3(5) . .
C37 C31 C35 C30 59.0(5) . .
C33 C30 C35 C31 -59.3(5) . .
C38 C30 C35 C31 60.1(4) . .
C38 C32 C36 C31 -61.5(4) . .
C34 C32 C36 C31 59.1(4) . .
C35 C31 C36 C32 62.0(4) . .
C37 C31 C36 C32 -58.0(4) . .
C36 C31 C37 C29 59.2(4) . .
C35 C31 C37 C29 -60.1(4) . .
C9 C29 C37 C31 176.7(3) . .
C34 C29 C37 C31 -58.7(4) . .
C33 C29 C37 C31 58.6(4) . .
C33 C30 C38 C32 61.0(4) . .
C35 C30 C38 C32 -58.9(4) . .
C36 C32 C38 C30 59.5(4) . .
C34 C32 C38 C30 -61.4(4) . .
C17 C16 C40 C45 -120.0(4) . .
C15 C16 C40 C45 59.5(4) . .
C17 C16 C40 C48 -0.6(5) . .
C15 C16 C40 C48 178.8(3) . .
C17 C16 C40 C44 119.1(4) . .
C15 C16 C40 C44 -61.4(4) . .
C49 C41 C44 C40 -58.3(4) . .
C46 C41 C44 C40 61.5(5) . .
C16 C40 C44 C41 176.9(3) . .
C45 C40 C44 C41 55.7(4) . .
C48 C40 C44 C41 -59.9(4) . .
C16 C40 C45 C43 -177.7(3) . .
C48 C40 C45 C43 59.5(4) . .
C44 C40 C45 C43 -56.2(4) . .
C47 C43 C45 C40 -61.1(5) . .
C49 C43 C45 C40 58.7(4) . .
C47 C42 C46 C41 -61.7(5) . .
C48 C42 C46 C41 59.6(5) . .
C49 C41 C46 C42 59.9(5) . .
C44 C41 C46 C42 -60.0(5) . .
C46 C42 C47 C43 62.3(5) . .
C48 C42 C47 C43 -58.7(5) . .
C49 C43 C47 C42 -60.4(5) . .
C45 C43 C47 C42 58.9(5) . .
C47 C42 C48 C40 59.6(5) . .
C46 C42 C48 C40 -60.7(5) . .
C16 C40 C48 C42 -179.4(3) . .
C45 C40 C48 C42 -58.4(5) . .
C44 C40 C48 C42 58.9(4) . .
C44 C41 C49 C43 60.8(4) . .
C46 C41 C49 C43 -58.7(4) . .
C47 C43 C49 C41 59.1(4) . .
C45 C43 C49 C41 -60.6(4) . .
C101 O100 C101 C102 -7.4(4) 2_656 .
O100 C101 C102 C102 18.1(10) . 2_656
C204 O200 C201 C202 -10.9(11) . .
O200 C201 C202 C203 30.8(12) . .
C201 C202 C203 C204 -37.0(11) . .
C201 O200 C204 C203 -12.8(11) . .
C202 C203 C204 O200 31.6(11) . .
C304 O300 C301 C302 -27.2(17) . .
O300 C301 C302 C303 28(2) . .
C301 C302 C303 C304 -14(2) . .
C301 O300 C304 C303 19(2) . .
C302 C303 C304 O300 -5(2) . .
C314 O310 C311 C312 20(3) . .
O310 C311 C312 C313 -38(3) . .
C311 C312 C313 C314 37(3) . .
C311 O310 C314 C313 3(4) . .
C312 C313 C314 O310 -25(4) . .
C401 C402 O403 C404 53(3) . .
C402 O403 C404 C405 178.1(19) . .
